data_4024849
loop_
_publ_author_name
'Ilga Mutule'
'Edgars Suna'
'Kristofer Olofsson'
'Benjamin Pelcman'

_publ_contact_author_name I.Mutule
_publ_section_title
;
Catalytic Direct Acetoxylation of Indoles
;
_journal_name_full 'Journal of Organic Chemistry'
_journal_page_first 7195
_journal_page_last 7198
_journal_paper_doi 10.1021/jo901321b
_journal_volume 74
_journal_year 2009
_chemical_compound_source 'Local laboratory'
_chemical_formula_moiety 'C22 H18 Br2 N2 O5 '
_chemical_formula_sum 'C22 H18 Br2 N2 O5'
_chemical_formula_weight 550.203
_chemical_name_systematic
;
 ?
;
_space_group_IT_number 14
_symmetry_cell_setting monoclinic
_symmetry_space_group_name_Hall '-P 2ybc'
_symmetry_space_group_name_H-M 'P 1 21/c 1'
_atom_sites_solution_hydrogens mixed
_atom_sites_solution_primary direct
_atom_sites_solution_secondary difmap
_audit_creation_method maXus
_cell_angle_alpha 90.00
_cell_angle_beta 117.4887(14)
_cell_angle_gamma 90.00
_cell_formula_units_Z 4
_cell_length_a 10.5637(2)
_cell_length_b 19.8815(6)
_cell_length_c 11.3971(3)
_cell_measurement_reflns_used 11367
_cell_measurement_temperature 293
_cell_measurement_theta_max 27.485
_cell_measurement_theta_min 0.998
_cell_volume 2123.41(9)
_computing_cell_refinement 'HKL Scalepack (Otwinowski & Minor 1997)'
_computing_data_collection KappaCCD
_computing_data_reduction 'Denzo and Scalepak (Otwinowski & Minor, 1997)'
_computing_molecular_graphics 'Ortep (Johnson, 1976)'
_computing_publication_material 'maXus(Mackay et al., 1999)'
_computing_structure_refinement 'maXus(Mackay et al., 1999)'
_computing_structure_solution 'SHELXS-97 (Sheldrick, 1997)'
_diffrn_measured_fraction_theta_full 0.997
_diffrn_measured_fraction_theta_max 0.997
_diffrn_measurement_device KappaCCD
_diffrn_measurement_method CCD
_diffrn_orient_matrix_type X=UH
_diffrn_orient_matrix_UB_11 -0.07984
_diffrn_orient_matrix_UB_12 0.03141
_diffrn_orient_matrix_UB_13 -0.06346
_diffrn_orient_matrix_UB_21 0.03336
_diffrn_orient_matrix_UB_22 0.01555
_diffrn_orient_matrix_UB_23 -0.03428
_diffrn_orient_matrix_UB_31 -0.03563
_diffrn_orient_matrix_UB_32 -0.06591
_diffrn_orient_matrix_UB_33 -0.06457
_diffrn_radiation_source 'fine-focus sealed tube'
_diffrn_radiation_type ' MoK\a'
_diffrn_radiation_wavelength_id all
_diffrn_reflns_av_R_equivalents 0.031
_diffrn_reflns_limit_h_max 13
_diffrn_reflns_limit_h_min -13
_diffrn_reflns_limit_k_max 23
_diffrn_reflns_limit_k_min -25
_diffrn_reflns_limit_l_max 14
_diffrn_reflns_limit_l_min -14
_diffrn_reflns_number 8023
_diffrn_reflns_theta_full 27.50
_diffrn_reflns_theta_max 27.50
_diffrn_reflns_theta_min 1.02
_exptl_absorpt_coefficient_mu 3.85
_exptl_absorpt_correction_type none
_exptl_crystal_colour Brown
_exptl_crystal_density_diffrn 1.721
_exptl_crystal_density_method 'not measured'
_exptl_crystal_description 'Prism (0.11x0.12x0.16 mm)'
_exptl_crystal_F_000 1096
_exptl_crystal_size_max 0.16
_exptl_crystal_size_mid 0.12
_exptl_crystal_size_min 0.11
_refine_diff_density_max 0.54
_refine_diff_density_min -0.52
_refine_diff_density_rms 0.20
_refine_ls_extinction_method none
_refine_ls_goodness_of_fit_all 1.924
_refine_ls_goodness_of_fit_gt 1.706
_refine_ls_goodness_of_fit_ref 1.693
_refine_ls_hydrogen_treatment constr
_refine_ls_matrix_type full
_refine_ls_number_constraints 18
_refine_ls_number_parameters 289
_refine_ls_number_reflns 3015
_refine_ls_number_restraints 0
_refine_ls_R_factor_all 0.091
_refine_ls_R_factor_gt 0.042
_refine_ls_shift/su_max 0.009
_refine_ls_shift/su_mean 0.001
_refine_ls_structure_factor_coef F^2^
_refine_ls_weighting_details ' w = 1 / ( s^2^(Fo^2^) + 0.10000 * Fo^2^)'
_refine_ls_weighting_scheme sigma
_refine_ls_wR_factor_all 0.117
_refine_ls_wR_factor_gt 0.071
_refine_ls_wR_factor_ref 0.071
_reflns_d_resolution_high 0.62
_reflns_d_resolution_low 2.16
_reflns_limit_h_max 13
_reflns_limit_h_min 0
_reflns_limit_k_max 25
_reflns_limit_k_min 0
_reflns_limit_l_max 13
_reflns_limit_l_min -14
_reflns_number_gt 3025
_reflns_number_total 4868
_reflns_threshold_expression 'I> 3.00 sigma(I)'
_cod_data_source_file jo901321b_si_002.cif
_cod_data_source_block global
_cod_depositor_comments
;
The following automatic conversions were performed:
'_symmetry_cell_setting' value 'Monoclinic' changed to 'monoclinic'
according to '/home/saulius/struct/CIF-dictionaries/cif_core.dic'
dictionary named 'cif_core.dic' version 2.4.1 from 2010-06-29.

Automatic conversion script
Id: cif_fix_enum 1527 2010-12-29 10:47:43Z saulius 

The following automatic conversions were performed:

'_atom_site_adp_type' tag value 'Uij' was replaced with 'Uani' value
31 time.

Automatic conversion script
Id: cif_fix_values 1646 2011-03-28 12:23:43Z adriana 

The following automatic conversions were performed:

'_atom_sites_solution_hydrogens' value 'geom, diff' was changed to
'mixed'.

Automatic conversion script
Id: cif_fix_values 6452 2018-10-05 10:23:21Z andrius 
;
_cod_original_sg_symbol_H-M 'P 21/c        '
_cod_original_formula_sum 'C22 H18 Br2 N2 O5 '
_cod_database_code 4024849

loop_
_symmetry_equiv_pos_as_xyz
+X,+Y,+Z
-X,-Y,-Z
'-X,+Y+ 1/2,-Z+ 1/2'
'+X,-Y+ 1/2,+Z+ 1/2'

loop_
_atom_site_label
_atom_site_fract_x
_atom_site_fract_y
_atom_site_fract_z
_atom_site_U_iso_or_equiv
_atom_site_occupancy
_atom_site_adp_type
Br1 0.25294(6) 0.69036(3) 0.90162(6) 0.0613(3) 1.00 Uani
Br2 0.07618(6) 1.06014(3) 0.73968(6) 0.0665(3) 1.00 Uani
O2 0.7661(3) 0.87199(15) 0.6046(3) 0.0536(19) 1.00 Uani
O3 0.8266(3) 0.76730(15) 0.5767(3) 0.0475(17) 1.00 Uani
O11 0.5919(3) 0.89149(14) 0.9699(3) 0.0475(15) 1.00 Uani
N1a 0.6497(4) 0.71225(16) 0.6634(3) 0.0427(17) 1.00 Uani
N1b 0.5237(4) 0.92215(17) 0.6410(3) 0.0455(18) 1.00 Uani
O8 0.8588(3) 0.87415(15) 0.9080(3) 0.0549(16) 1.00 Uani
C2a 0.6778(4) 0.7804(2) 0.6741(4) 0.0378(19) 1.00 Uani
C9a 0.5329(4) 0.75894(19) 0.7659(4) 0.0355(18) 1.00 Uani
C4a 0.4395(4) 0.75580(19) 0.8241(4) 0.0381(19) 1.00 Uani
C3a 0.6104(4) 0.81112(18) 0.7394(4) 0.0358(18) 1.00 Uani
C6 0.7620(5) 0.9183(2) 0.8316(4) 0.047(2) 1.00 Uani
C5a 0.3817(4) 0.6952(2) 0.8276(4) 0.046(2) 1.00 Uani
C2b 0.6119(4) 0.88608(19) 0.7634(4) 0.0382(19) 1.00 Uani
C8b 0.4120(4) 0.95279(19) 0.6466(4) 0.0396(19) 1.00 Uani
C5b 0.2116(5) 1.0132(2) 0.7041(4) 0.049(2) 1.00 Uani
C7b 0.2987(5) 0.9886(2) 0.5471(4) 0.045(2) 1.00 Uani
C8a 0.5600(4) 0.6984(2) 0.7158(4) 0.0391(19) 1.00 Uani
C3b 0.5433(4) 0.90641(18) 0.8535(4) 0.0372(19) 1.00 Uani
C4b 0.3205(4) 0.9780(2) 0.8047(4) 0.044(2) 1.00 Uani
O7 0.7820(4) 0.97672(16) 0.8225(4) 0.064(2) 1.00 Uani
C1 0.7616(4) 0.81188(19) 0.6170(4) 0.0396(19) 1.00 Uani
C6a 0.4110(5) 0.6349(2) 0.7788(4) 0.048(2) 1.00 Uani
C9b 0.4191(4) 0.9467(2) 0.7719(4) 0.0389(19) 1.00 Uani
C4 0.8992(6) 0.7946(3) 0.5042(5) 0.052(3) 1.00 Uani
C7a 0.5008(5) 0.6362(2) 0.7227(4) 0.049(2) 1.00 Uani
C5 1.0447(6) 0.8197(3) 0.5970(6) 0.069(3) 1.00 Uani
C6b 0.2015(5) 1.0179(2) 0.5786(4) 0.048(2) 1.00 Uani
C10 1.0960(9) 0.8779(7) 0.9442(10) 0.137(7) 1.00 Uani
C9 1.0039(6) 0.8977(3) 0.9890(8) 0.091(4) 1.00 Uani
H4b 0.317154 0.980412 0.886995 0.046230 1.00 Uiso
H6a 0.366701 0.586320 0.773241 0.047733 1.00 Uiso
H4a 0.409416 0.799695 0.842772 0.039632 1.00 Uiso
H1b 0.532883 0.914151 0.556291 0.047764 1.00 Uiso
H7b 0.290642 0.996902 0.454768 0.045400 1.00 Uiso
H5A 1.090981 0.837404 0.548214 0.077160 1.00 Uiso
H5B 1.100581 0.783504 0.652414 0.077160 1.00 Uiso
H5C 1.035581 0.854604 0.650814 0.077160 1.00 Uiso
H6b 0.123825 1.042162 0.510680 0.048131 1.00 Uiso
H7a 0.523279 0.596676 0.687547 0.048098 1.00 Uiso
H9A 1.00342 0.94645 0.99226 0.092599 1.00 Uiso
H9B 1.03728 0.88116 1.07850 0.092599 1.00 Uiso
H10A 1.18946 0.89496 1.00161 0.132861 1.00 Uiso
H10B 1.06509 0.89499 0.85641 0.132861 1.00 Uiso
H10C 1.09897 0.82966 0.94271 0.132861 1.00 Uiso
H4a' 0.907551 0.759965 0.449536 0.062807 1.00 Uiso
H4b' 0.8326 0.830302 0.438050 0.062999 1.00 Uiso
H1a 0.680081 0.690749 0.608255 0.043406 1.00 Uiso

loop_
_atom_site_aniso_label
_atom_site_aniso_U_11
_atom_site_aniso_U_22
_atom_site_aniso_U_33
_atom_site_aniso_U_12
_atom_site_aniso_U_13
_atom_site_aniso_U_23
Br1 0.0582(3) 0.0632(4) 0.0786(4) -.0023(2) 0.0444(3) 0.0142(2)
Br2 0.0522(3) 0.0785(4) 0.0759(4) 0.0187(3) 0.0352(3) -.0020(3)
O2 0.072(2) 0.0407(18) 0.070(2) 0.0007(16) 0.0514(19) 0.0041(15)
O3 0.0567(19) 0.0387(16) 0.0623(18) 0.0018(14) 0.0399(16) -.0040(14)
O11 0.0542(17) 0.0390(16) 0.0362(15) 0.0038(13) 0.0193(14) 0.0026(12)
N1a 0.0462(19) 0.0309(17) 0.0405(17) -.0024(15) 0.0222(16) -.0045(14)
N1b 0.048(2) 0.0395(19) 0.0402(18) 0.0105(16) 0.0249(17) 0.0099(15)
O8 0.0347(16) 0.0385(17) 0.071(2) -.0032(13) 0.0134(15) -.0124(15)
C2a 0.035(2) 0.035(2) 0.0341(18) -.0002(16) 0.0149(17) -.0034(16)
C9a 0.0311(19) 0.032(2) 0.0330(18) -.0002(16) 0.0117(17) 0.0000(16)
C4a 0.032(2) 0.036(2) 0.0356(19) 0.0002(16) 0.0125(17) -.0013(16)
C3a 0.034(2) 0.0277(19) 0.0357(18) 0.0003(16) 0.0158(17) 0.0006(15)
C6 0.047(2) 0.029(2) 0.055(2) -.0054(19) 0.028(2) -.0055(18)
C5a 0.037(2) 0.044(2) 0.045(2) -.0062(18) 0.0182(19) 0.0056(18)
C2b 0.038(2) 0.028(2) 0.039(2) 0.0024(16) 0.0177(18) 0.0039(15)
C8b 0.041(2) 0.0270(19) 0.039(2) 0.0011(16) 0.0172(18) 0.0007(16)
C5b 0.040(2) 0.040(2) 0.055(2) 0.0027(18) 0.025(2) -.0024(19)
C7b 0.046(2) 0.038(2) 0.037(2) 0.0050(19) 0.0172(19) 0.0045(17)
C8a 0.035(2) 0.034(2) 0.0357(19) -.0032(17) 0.0112(17) -.0027(16)
C3b 0.040(2) 0.0244(18) 0.037(2) -.0056(16) 0.0188(18) -.0032(15)
C4b 0.040(2) 0.040(2) 0.043(2) 0.0007(18) 0.0234(19) -.0023(18)
O7 0.064(2) 0.0342(19) 0.096(3) -.0157(16) 0.038(2) -.0088(17)
C1 0.039(2) 0.034(2) 0.0369(19) 0.0011(17) 0.0188(18) 0.0015(16)
C6a 0.041(2) 0.036(2) 0.052(2) -.0070(19) 0.014(2) 0.0039(18)
C9b 0.036(2) 0.032(2) 0.038(2) -.0014(16) 0.0164(18) -.0018(16)
C4 0.062(3) 0.054(3) 0.054(2) 0.004(2) 0.039(2) -.003(2)
C7a 0.047(2) 0.032(2) 0.050(2) -.0032(19) 0.017(2) -.0035(18)
C5 0.055(3) 0.087(4) 0.072(3) 0.004(3) 0.036(3) 0.010(3)
C6b 0.043(2) 0.038(2) 0.049(2) 0.0087(19) 0.018(2) 0.0060(18)
C10 0.054(4) 0.232(14) 0.119(6) -.031(6) 0.034(4) -.082(8)
C9 0.038(3) 0.080(4) 0.124(5) -.009(3) 0.020(3) -.046(4)

loop_
_atom_type_symbol
_atom_type_description
_atom_type_scat_dispersion_real
_atom_type_scat_dispersion_imag
_atom_type_scat_source
'C ' 'C ' 0.0033 0.0016 'Waasmaier & Kirfel, 1995'
'H ' 'H ' 0.0000 0.0000 'Waasmaier & Kirfel, 1995'
Br Br -0.2901 2.4595 'Waasmaier & Kirfel, 1995'
'N ' 'N ' 0.0061 0.0033 'Waasmaier & Kirfel, 1995'
'O ' 'O ' 0.0106 0.0060 'Waasmaier & Kirfel, 1995'

loop_
_diffrn_radiation_wavelength
0.71073

loop_
_geom_angle_atom_site_label_1
_geom_angle_atom_site_label_2
_geom_angle_atom_site_label_3
_geom_angle
_geom_angle_site_symmetry_1
_geom_angle_site_symmetry_2
_geom_angle_site_symmetry_3
_geom_angle_publ_flag
C1 O3 C4 115.9(2) . . . ?
C2a N1a C8a 108.9(2) . . . ?
C2b N1b C8b 111.2(2) . . . ?
C6 O8 C9 118.1(3) . . . ?
N1a C2a C3a 109.7(2) . . . ?
N1a C2a C1 122.1(2) . . . ?
C3a C2a C1 128.2(2) . . . ?
C4a C9a C3a 135.6(2) . . . ?
C4a C9a C8a 117.6(2) . . . ?
C3a C9a C8a 106.8(2) . . . ?
C9a C4a C5a 118.1(2) . . . ?
C2a C3a C9a 106.2(2) . . . ?
C2a C3a C2b 124.4(2) . . . ?
C9a C3a C2b 129.2(2) . . . ?
O8 C6 C2b 110.9(2) . . . ?
O8 C6 O7 126.1(3) . . . ?
C2b C6 O7 122.7(3) . . . ?
Br1 C5a C4a 118.7(2) . . . ?
Br1 C5a C6a 117.5(2) . . . ?
C4a C5a C6a 123.8(2) . . . ?
N1b C2b C3a 111.3(2) . . . ?
N1b C2b C6 109.4(2) . . . ?
N1b C2b C3b 102.5(2) . . . ?
C3a C2b C6 114.9(2) . . . ?
C3a C2b C3b 113.8(2) . . . ?
C6 C2b C3b 104.0(2) . . . ?
N1b C8b C7b 128.7(2) . . . ?
N1b C8b C9b 111.8(2) . . . ?
C7b C8b C9b 119.5(2) . . . ?
Br2 C5b C4b 119.4(2) . . . ?
Br2 C5b C6b 118.7(2) . . . ?
C4b C5b C6b 121.9(2) . . . ?
C8b C7b C6b 117.9(2) . . . ?
N1a C8a C9a 108.4(2) . . . ?
N1a C8a C7a 128.4(2) . . . ?
C9a C8a C7a 123.2(2) . . . ?
O11 C3b C2b 124.4(2) . . . ?
O11 C3b C9b 129.5(2) . . . ?
C2b C3b C9b 106.2(2) . . . ?
C5b C4b C9b 116.0(2) . . . ?
O2 C1 O3 124.5(2) . . . ?
O2 C1 C2a 122.8(2) . . . ?
O3 C1 C2a 112.7(2) . . . ?
C5a C6a C7a 119.6(2) . . . ?
C8b C9b C3b 108.0(2) . . . ?
C8b C9b C4b 122.5(2) . . . ?
C3b C9b C4b 129.5(2) . . . ?
O3 C4 C5 111.1(2) . . . ?
C8a C7a C6a 117.7(2) . . . ?
C5b C6b C7b 122.3(2) . . . ?
O8 C9 C10 113.5(3) . . . ?
C2a N1a H1a 112.6 . . . ?
C8a N1a H1a 136.9 . . . ?
C2b N1b H1b 121.8 . . . ?
C8b N1b H1b 125.2 . . . ?
C9a C4a H4a 115.1 . . . ?
C5a C4a H4a 125.7 . . . ?
C8b C7b H7b 123.0 . . . ?
C6b C7b H7b 118.9 . . . ?
C5b C4b H4b 113.3 . . . ?
C9b C4b H4b 130.6 . . . ?
C5a C6a H6a 128.6 . . . ?
C7a C6a H6a 111.7 . . . ?
C8a C7a H7a 119.6 . . . ?
C6a C7a H7a 122.6 . . . ?
C4 C5 H5A 110.2 . . . ?
C4 C5 H5B 109.5 . . . ?
C4 C5 H5C 108.7 . . . ?
H5A C5 H5B 109.4 . . . ?
H5A C5 H5C 109.4 . . . ?
H5B C5 H5C 109.5 . . . ?
C5b C6b H6b 119.7 . . . ?
C7b C6b H6b 118.0 . . . ?

loop_
_geom_bond_atom_site_label_1
_geom_bond_atom_site_label_2
_geom_bond_distance
_geom_bond_site_symmetry_1
_geom_bond_site_symmetry_2
_geom_bond_publ_flag
Br1 C5a 1.905(3) . . ?
Br2 C5b 1.902(3) . . ?
O2 C1 1.207(3) . . ?
O3 C1 1.327(3) . . ?
O3 C4 1.465(3) . . ?
O11 C3b 1.217(3) . . ?
N1a C2a 1.381(3) . . ?
N1a C8a 1.362(3) . . ?
N1b C2b 1.459(3) . . ?
N1b C8b 1.355(3) . . ?
O8 C6 1.323(3) . . ?
O8 C9 1.455(4) . . ?
C2a C3a 1.387(3) . . ?
C2a C1 1.459(3) . . ?
C9a C4a 1.422(3) . . ?
C9a C3a 1.437(3) . . ?
C9a C8a 1.417(3) . . ?
C4a C5a 1.360(3) . . ?
C3a C2b 1.514(3) . . ?
C6 C2b 1.546(4) . . ?
C6 O7 1.194(3) . . ?
C5a C6a 1.414(4) . . ?
C2b C3b 1.560(3) . . ?
C8b C7b 1.405(4) . . ?
C8b C9b 1.400(3) . . ?
C5b C4b 1.382(4) . . ?
C5b C6b 1.387(4) . . ?
C7b C6b 1.365(4) . . ?
C8a C7a 1.405(4) . . ?
C3b C9b 1.450(3) . . ?
C4b C9b 1.404(3) . . ?
C6a C7a 1.367(4) . . ?
C4 C5 1.494(5) . . ?
C10 C9 1.349(6) . . ?
N1a H1a 0.931 . . ?
N1b H1b 1.026 . . ?
C4a H4a 0.985 . . ?
C7b H7b 1.029 . . ?
C4b H4b 0.956 . . ?
C6a H6a 1.063 . . ?
C7a H7a 0.960 . . ?
C5 H5A 0.961 . . ?
C5 H5B 0.960 . . ?
C5 H5C 0.960 . . ?
C6b H6b 0.959 . . ?

loop_
_geom_contact_atom_site_label_1
_geom_contact_atom_site_label_2
_geom_contact_distance
_geom_contact_site_symmetry_1
_geom_contact_site_symmetry_2
_geom_contact_publ_flag
O2 C7b 3.169(3) 1_555 2_676 ?
O2 C6b 3.151(3) 1_555 2_676 ?
O11 N1a 2.872(3) 1_555 4_565 ?

loop_
_geom_torsion_atom_site_label_1
_geom_torsion_atom_site_label_2
_geom_torsion_atom_site_label_3
_geom_torsion_atom_site_label_4
_geom_torsion
_geom_torsion_site_symmetry_1
_geom_torsion_site_symmetry_2
_geom_torsion_site_symmetry_3
_geom_torsion_site_symmetry_4
_geom_torsion_publ_flag
C4 O3 C1 O2 -4.5(4) . . . . ?
C4 O3 C1 C2a 173.1(5) . . . . ?
C1 O3 C4 C5 83.3(5) . . . . ?
C2a N1a C8a C9a -1.9(3) . . . . ?
C8a N1a C2a C3a 2.5(3) . . . . ?
C8a N1a C2a C1 -174.9(5) . . . . ?
C2a N1a C8a C7a 178.2(6) . . . . ?
C8b N1b C2b C3a 116.1(4) . . . . ?
C8b N1b C2b C6 -115.8(4) . . . . ?
C2b N1b C8b C7b -175.6(6) . . . . ?
C8b N1b C2b C3b -5.9(3) . . . . ?
C2b N1b C8b C9b 5.5(3) . . . . ?
C9 O8 C6 C2b -174.6(5) . . . . ?
C9 O8 C6 O7 -0.3(5) . . . . ?
C6 O8 C9 C10 -106.5(8) . . . . ?
N1a C2a C3a C9a -2.1(3) . . . . ?
N1a C2a C3a C2b -177.0(5) . . . . ?
C3a C2a N1a C8a 2.5(3) . . . . ?
N1a C2a C1 O2 166.4(6) . . . . ?
N1a C2a C1 O3 -11.2(3) . . . . ?
C1 C2a N1a C8a -174.9(5) . . . . ?
C3a C2a C1 O2 -10.6(4) . . . . ?
C3a C2a C1 O3 171.8(6) . . . . ?
C1 C2a C3a C9a 175.2(5) . . . . ?
C1 C2a C3a C2b 0.3(4) . . . . ?
C4a C9a C3a C2a -177.4(6) . . . . ?
C3a C9a C4a C5a 177.8(7) . . . . ?
C4a C9a C3a C2b -2.8(4) . . . . ?
C4a C9a C8a N1a 179.3(5) . . . . ?
C8a C9a C4a C5a -0.3(4) . . . . ?
C4a C9a C8a C7a -0.8(4) . . . . ?
C3a C9a C8a N1a 0.6(3) . . . . ?
C8a C9a C3a C2a 0.9(3) . . . . ?
C8a C9a C3a C2b 175.5(5) . . . . ?
C3a C9a C8a C7a -179.5(5) . . . . ?
C9a C4a C5a Br1 -178.6(5) . . . . ?
C5a C4a C9a C3a 177.8(7) . . . . ?
C5a C4a C9a C8a -0.3(4) . . . . ?
C9a C4a C5a C6a 1.1(4) . . . . ?
C9a C3a C2a N1a -2.1(3) . . . . ?
C2a C3a C9a C4a -177.4(6) . . . . ?
C2a C3a C9a C8a 0.9(3) . . . . ?
C9a C3a C2a C1 175.2(5) . . . . ?
C2b C3a C2a N1a -177.0(5) . . . . ?
C2a C3a C2b N1b 71.6(4) . . . . ?
C2a C3a C2b C6 -53.3(4) . . . . ?
C2a C3a C2b C3b -173.1(5) . . . . ?
C2b C3a C2a C1 0.3(4) . . . . ?
C9a C3a C2b N1b -102.1(5) . . . . ?
C2b C3a C9a C4a -2.8(4) . . . . ?
C9a C3a C2b C6 132.9(5) . . . . ?
C2b C3a C9a C8a 175.5(5) . . . . ?
C9a C3a C2b C3b 13.1(4) . . . . ?
O8 C6 C2b N1b -154.5(5) . . . . ?
O8 C6 C2b C3a -28.5(3) . . . . ?
O8 C6 C2b C3b 96.6(4) . . . . ?
C2b C6 O8 C9 -174.6(5) . . . . ?
O7 C6 O8 C9 -0.3(5) . . . . ?
O7 C6 C2b N1b 31.1(4) . . . . ?
O7 C6 C2b C3a 157.0(6) . . . . ?
O7 C6 C2b C3b -77.9(5) . . . . ?
Br1 C5a C4a C9a -178.6(5) . . . . ?
Br1 C5a C6a C7a 178.8(6) . . . . ?
C6a C5a C4a C9a 1.1(4) . . . . ?
C4a C5a C6a C7a -0.9(4) . . . . ?
N1b C2b C3a C2a 71.6(4) . . . . ?
N1b C2b C3a C9a -102.1(5) . . . . ?
C3a C2b N1b C8b 116.1(4) . . . . ?
N1b C2b C6 O8 -154.5(5) . . . . ?
C6 C2b N1b C8b -115.8(4) . . . . ?
N1b C2b C6 O7 31.1(4) . . . . ?
N1b C2b C3b O11 -173.8(5) . . . . ?
C3b C2b N1b C8b -5.9(3) . . . . ?
N1b C2b C3b C9b 4.3(3) . . . . ?
C3a C2b C6 O8 -28.5(3) . . . . ?
C6 C2b C3a C2a -53.3(4) . . . . ?
C6 C2b C3a C9a 132.9(5) . . . . ?
C3a C2b C6 O7 157.0(6) . . . . ?
C3a C2b C3b O11 66.0(4) . . . . ?
C3b C2b C3a C2a -173.1(5) . . . . ?
C3b C2b C3a C9a 13.1(4) . . . . ?
C3a C2b C3b C9b -116.0(4) . . . . ?
C6 C2b C3b O11 -59.9(4) . . . . ?
C3b C2b C6 O8 96.6(4) . . . . ?
C3b C2b C6 O7 -77.9(5) . . . . ?
C6 C2b C3b C9b 118.2(4) . . . . ?
C7b C8b N1b C2b -175.6(6) . . . . ?
N1b C8b C7b C6b -177.0(7) . . . . ?
C9b C8b N1b C2b 5.5(3) . . . . ?
N1b C8b C9b C3b -2.3(3) . . . . ?
N1b C8b C9b C4b 175.8(6) . . . . ?
C7b C8b C9b C3b 178.7(5) . . . . ?
C7b C8b C9b C4b -3.2(4) . . . . ?
C9b C8b C7b C6b 1.8(4) . . . . ?
Br2 C5b C4b C9b -177.8(5) . . . . ?
Br2 C5b C6b C7b 176.5(6) . . . . ?
C4b C5b C6b C7b -0.6(4) . . . . ?
C6b C5b C4b C9b -0.7(4) . . . . ?
C6b C7b C8b N1b -177.0(7) . . . . ?
C8b C7b C6b C5b 0.0(4) . . . . ?
C6b C7b C8b C9b 1.8(4) . . . . ?
C9a C8a N1a C2a -1.9(3) . . . . ?
N1a C8a C9a C4a 179.3(5) . . . . ?
N1a C8a C9a C3a 0.6(3) . . . . ?
C7a C8a N1a C2a 178.2(6) . . . . ?
N1a C8a C7a C6a -179.0(7) . . . . ?
C7a C8a C9a C4a -0.8(4) . . . . ?
C7a C8a C9a C3a -179.5(5) . . . . ?
C9a C8a C7a C6a 1.1(4) . . . . ?
O11 C3b C2b N1b -173.8(5) . . . . ?
O11 C3b C2b C3a 66.0(4) . . . . ?
O11 C3b C2b C6 -59.9(4) . . . . ?
O11 C3b C9b C8b 176.5(6) . . . . ?
O11 C3b C9b C4b -1.4(4) . . . . ?
C9b C3b C2b N1b 4.3(3) . . . . ?
C9b C3b C2b C3a -116.0(4) . . . . ?
C9b C3b C2b C6 118.2(4) . . . . ?
C2b C3b C9b C8b -1.5(3) . . . . ?
C2b C3b C9b C4b -179.4(5) . . . . ?
C9b C4b C5b Br2 -177.8(5) . . . . ?
C5b C4b C9b C8b 2.6(4) . . . . ?
C5b C4b C9b C3b -179.8(6) . . . . ?
C9b C4b C5b C6b -0.7(4) . . . . ?
O2 C1 O3 C4 -4.5(4) . . . . ?
O2 C1 C2a N1a 166.4(6) . . . . ?
O2 C1 C2a C3a -10.6(4) . . . . ?
O3 C1 C2a N1a -11.2(3) . . . . ?
O3 C1 C2a C3a 171.8(6) . . . . ?
C2a C1 O3 C4 173.1(5) . . . . ?
C7a C6a C5a Br1 178.9(6) . . . . ?
C7a C6a C5a C4a -0.9(4) . . . . ?
C5a C6a C7a C8a -0.2(4) . . . . ?
C8b C9b C3b O11 176.5(6) . . . . ?
C3b C9b C8b N1b -2.3(3) . . . . ?
C8b C9b C3b C2b -1.5(3) . . . . ?
C3b C9b C8b C7b 178.7(5) . . . . ?
C4b C9b C8b N1b 175.8(6) . . . . ?
C8b C9b C4b C5b 2.6(4) . . . . ?
C4b C9b C8b C7b -3.2(4) . . . . ?
C4b C9b C3b O11 -1.4(4) . . . . ?
C4b C9b C3b C2b -179.4(5) . . . . ?
C3b C9b C4b C5b -179.8(6) . . . . ?
C5 C4 O3 C1 83.3(5) . . . . ?
C6a C7a C8a N1a -179.0(7) . . . . ?
C6a C7a C8a C9a 1.1(4) . . . . ?
C8a C7a C6a C5a -0.2(4) . . . . ?
C7b C6b C5b Br2 176.5(6) . . . . ?
C5b C6b C7b C8b 0.0(4) . . . . ?
C7b C6b C5b C4b -0.6(4) . . . . ?
C10 C9 O8 C6 -106.5(8) . . . . ?
